data_4350514
loop_
_publ_author_name
'Agou, Tomohiro'
'Kobayashi, Junji'
'Kawashima, Takayuki'

_publ_section_title
;
 Tuning of the optical properties and Lewis acidity of
 dibenzopnictogenaborins by modification on bridging main group elements.
;
_journal_issue 22
_journal_name_full 'Inorganic chemistry'
_journal_page_first 9137
_journal_page_last 9144
_journal_paper_doi 10.1021/ic061055q
_journal_volume 45
_journal_year 2006
_chemical_formula_sum 'C27.5 H26 B O0.5 P S'
_chemical_formula_weight 438.32
_space_group_IT_number 2
_space_group_name_Hall '-P 1'
_space_group_name_H-M_alt 'P -1'
_atom_sites_solution_hydrogens geom
_atom_sites_solution_primary direct
_atom_sites_solution_secondary difmap
_audit_creation_method SHELXL-97
_cell_angle_alpha 86.360(8)
_cell_angle_beta 81.222(8)
_cell_angle_gamma 75.856(7)
_cell_formula_units_Z 4
_cell_length_a 9.304(2)
_cell_length_b 14.747(4)
_cell_length_c 17.336(5)
_cell_measurement_temperature 120(2)
_cell_volume 2278.6(10)
_computing_structure_refinement 'SHELXL-97 (Sheldrick, 1997)'
_computing_structure_solution 'SHELXS-97 (Sheldrick, 1990)'
_diffrn_ambient_temperature 120(2)
_diffrn_measured_fraction_theta_full 0.947
_diffrn_measured_fraction_theta_max 0.947
_diffrn_radiation_monochromator graphite
_diffrn_radiation_source 'fine-focus sealed tube'
_diffrn_radiation_type MoK\a
_diffrn_radiation_wavelength 0.71070
_diffrn_reflns_av_R_equivalents 0.0199
_diffrn_reflns_av_sigmaI/netI 0.0416
_diffrn_reflns_limit_h_max 12
_diffrn_reflns_limit_h_min -11
_diffrn_reflns_limit_k_max 18
_diffrn_reflns_limit_k_min -19
_diffrn_reflns_limit_l_max 22
_diffrn_reflns_limit_l_min -20
_diffrn_reflns_number 17486
_diffrn_reflns_theta_full 27.48
_diffrn_reflns_theta_max 27.48
_diffrn_reflns_theta_min 3.05
_exptl_absorpt_coefficient_mu 0.228
_exptl_absorpt_correction_T_max 0.9144
_exptl_absorpt_correction_T_min 0.9144
_exptl_crystal_density_diffrn 1.278
_exptl_crystal_density_method 'not measured'
_exptl_crystal_F_000 924
_exptl_crystal_size_max 0.40
_exptl_crystal_size_mid 0.40
_exptl_crystal_size_min 0.40
_refine_diff_density_max 0.454
_refine_diff_density_min -0.575
_refine_diff_density_rms 0.060
_refine_ls_extinction_method none
_refine_ls_goodness_of_fit_ref 1.058
_refine_ls_hydrogen_treatment mixed
_refine_ls_matrix_type full
_refine_ls_number_parameters 570
_refine_ls_number_reflns 9887
_refine_ls_number_restraints 0
_refine_ls_restrained_S_all 1.058
_refine_ls_R_factor_all 0.0442
_refine_ls_R_factor_gt 0.0392
_refine_ls_shift/su_max 0.002
_refine_ls_shift/su_mean 0.000
_refine_ls_structure_factor_coef Fsqd
_refine_ls_weighting_details 'calc w=1/[\s^2^(Fo^2^)+(0.0596P)^2^+1.1661P] where P=(Fo^2^+2Fc^2^)/3'
_refine_ls_weighting_scheme calc
_refine_ls_wR_factor_gt 0.1126
_refine_ls_wR_factor_ref 0.1165
_reflns_number_gt 8695
_reflns_number_total 9887
_reflns_threshold_expression >2sigma(I)
_cod_data_source_file ic061055qsi20060613_040259.cif
_cod_data_source_block pbsulf
_cod_original_cell_volume 2278.5(10)
_cod_original_formula_sum 'C27.50 H26 B O0.50 P S'
_cod_database_code 4350514

loop_
_symmetry_equiv_pos_as_xyz
'x, y, z'
'-x, -y, -z'

loop_
_atom_site_label
_atom_site_type_symbol
_atom_site_fract_x
_atom_site_fract_y
_atom_site_fract_z
_atom_site_U_iso_or_equiv
_atom_site_adp_type
_atom_site_occupancy
_atom_site_symmetry_multiplicity
_atom_site_calc_flag
_atom_site_refinement_flags
P6 P 0.69773(4) 0.18107(3) 0.44435(2) 0.01212(9) Uani 1 1 d .
P5 P 0.36292(4) 0.31158(3) -0.08037(2) 0.01238(9) Uani 1 1 d .
S2 S 0.26806(5) 0.42778(3) -0.13176(2) 0.02041(10) Uani 1 1 d .
S3 S 0.86319(4) 0.07354(3) 0.45756(2) 0.01962(10) Uani 1 1 d .
C5 C 0.49373(17) 0.13557(10) -0.14848(8) 0.0128(3) Uani 1 1 d .
C6 C 0.36300(17) 0.20722(10) -0.12994(8) 0.0126(3) Uani 1 1 d .
C7 C 0.22588(17) 0.20051(11) -0.14916(9) 0.0157(3) Uani 1 1 d .
H1 H 0.1392 0.2494 -0.1361 0.019 Uiso 1 1 calc R
C8 C 0.67318(17) 0.22722(11) -0.09119(9) 0.0150(3) Uani 1 1 d .
C9 C 0.26956(17) 0.29743(11) 0.01804(9) 0.0145(3) Uani 1 1 d .
C10 C 0.52257(18) 0.06830(11) 0.40532(9) 0.0168(3) Uani 1 1 d .
H2 H 0.5895 0.0186 0.4285 0.020 Uiso 1 1 calc R
C11 C 0.60139(17) 0.23146(10) 0.53644(8) 0.0135(3) Uani 1 1 d .
C12 C 0.89488(17) 0.29123(11) 0.38784(9) 0.0170(3) Uani 1 1 d .
H3 H 0.9674 0.2451 0.4110 0.020 Uiso 1 1 calc R
C13 C 0.33165(18) 0.44602(11) 0.25542(10) 0.0186(3) Uani 1 1 d .
C14 C 0.47924(18) 0.20028(11) 0.57529(9) 0.0171(3) Uani 1 1 d .
H4 H 0.4445 0.1541 0.5527 0.021 Uiso 1 1 calc R
C15 C 0.54869(17) 0.15755(10) 0.39852(8) 0.0135(3) Uani 1 1 d .
C16 C 0.64097(17) 0.34655(10) 0.35520(8) 0.0137(3) Uani 1 1 d .
C17 C 0.75039(17) 0.27898(10) 0.38934(8) 0.0133(3) Uani 1 1 d .
C18 C 0.87157(17) 0.03721(11) -0.22144(9) 0.0154(3) Uani 1 1 d .
C19 C 0.47778(18) 0.05800(11) -0.18687(9) 0.0160(3) Uani 1 1 d .
H5 H 0.5633 0.0083 -0.1998 0.019 Uiso 1 1 calc R
C20 C 0.93245(18) 0.37110(12) 0.35243(10) 0.0193(3) Uani 1 1 d .
H6 H 1.0306 0.3796 0.3516 0.023 Uiso 1 1 calc R
C21 C 0.35173(17) 0.41774(10) 0.33272(9) 0.0144(3) Uani 1 1 d .
C22 C 0.40801(19) 0.23647(11) 0.64696(9) 0.0200(3) Uani 1 1 d .
H7 H 0.3253 0.2146 0.6734 0.024 Uiso 1 1 calc R
B61 B 0.48095(19) 0.33246(12) 0.35173(9) 0.0138(3) Uani 1 1 d .
C24 C 0.4358(2) 0.39648(13) 0.18722(10) 0.0254(4) Uani 1 1 d .
H26 H 0.3785 0.3937 0.1448 0.038 Uiso 1 1 calc R
H27 H 0.4834 0.3328 0.2038 0.038 Uiso 1 1 calc R
H28 H 0.5129 0.4308 0.1689 0.038 Uiso 1 1 calc R
C25 C 0.82688(19) 0.43848(12) 0.31832(10) 0.0198(3) Uani 1 1 d .
H8 H 0.8530 0.4929 0.2938 0.024 Uiso 1 1 calc R
C26 C 0.78979(16) 0.05441(10) -0.14654(9) 0.0136(3) Uani 1 1 d .
C27 C 0.34146(18) 0.05168(11) -0.20639(9) 0.0180(3) Uani 1 1 d .
H9 H 0.3348 -0.0013 -0.2328 0.022 Uiso 1 1 calc R
C28 C 0.5795(2) 0.33538(12) 0.64204(10) 0.0220(3) Uani 1 1 d .
H10 H 0.6142 0.3813 0.6650 0.026 Uiso 1 1 calc R
C29 C 0.7201(2) 0.37778(13) -0.01302(11) 0.0264(4) Uani 1 1 d .
H29 H 0.7353 0.4280 0.0140 0.032 Uiso 1 1 calc R
B60 B 0.65059(19) 0.13970(12) -0.12999(10) 0.0139(3) Uani 1 1 d .
C31 C 0.21494(18) 0.12315(11) -0.18721(9) 0.0173(3) Uani 1 1 d .
H11 H 0.1211 0.1190 -0.2001 0.021 Uiso 1 1 calc R
C32 C 0.32811(18) 0.21279(11) 0.33684(9) 0.0175(3) Uani 1 1 d .
H12 H 0.2609 0.2618 0.3131 0.021 Uiso 1 1 calc R
C33 C 0.68289(18) 0.42620(11) 0.32004(9) 0.0174(3) Uani 1 1 d .
H13 H 0.6113 0.4729 0.2968 0.021 Uiso 1 1 calc R
C34 C 0.83849(18) -0.00432(11) -0.08348(9) 0.0170(3) Uani 1 1 d .
C35 C 0.25397(18) 0.46650(11) 0.39444(10) 0.0180(3) Uani 1 1 d .
C36 C 0.3222(2) 0.21751(11) 0.06274(9) 0.0206(3) Uani 1 1 d .
H14 H 0.4070 0.1711 0.0419 0.025 Uiso 1 1 calc R
C37 C 0.96725(19) -0.07607(11) -0.09595(10) 0.0202(3) Uani 1 1 d .
H15 H 0.9998 -0.1147 -0.0529 0.024 Uiso 1 1 calc R
C38 C 0.55439(17) 0.30390(11) -0.06717(9) 0.0149(3) Uani 1 1 d .
C39 C 0.45138(17) 0.23249(10) 0.36374(8) 0.0136(3) Uani 1 1 d .
C40 C 0.57849(19) 0.37768(12) -0.02867(11) 0.0229(4) Uani 1 1 d .
H30 H 0.4967 0.4287 -0.0129 0.027 Uiso 1 1 calc R
C41 C 0.07643(19) 0.35376(14) 0.12486(10) 0.0250(4) Uani 1 1 d .
H48 H -0.0070 0.4006 0.1464 0.030 Uiso 1 1 calc R
C42 C 0.1276(2) 0.27414(14) 0.16839(10) 0.0252(4) Uani 1 1 d .
H49 H 0.0785 0.2659 0.2196 0.030 Uiso 1 1 calc R
C43 C 1.04963(18) -0.09276(11) -0.16969(10) 0.0199(3) Uani 1 1 d .
C44 C 0.39829(19) 0.05168(11) 0.37809(10) 0.0202(3) Uani 1 1 d .
H16 H 0.3802 -0.0092 0.3830 0.024 Uiso 1 1 calc R
C45 C 0.99931(18) -0.03638(11) -0.23197(10) 0.0183(3) Uani 1 1 d .
H17 H 1.0530 -0.0481 -0.2829 0.022 Uiso 1 1 calc R
C46 C 0.4573(2) 0.30446(12) 0.67999(9) 0.0216(3) Uani 1 1 d .
H18 H 0.4073 0.3298 0.7286 0.026 Uiso 1 1 calc R
C47 C 0.82618(19) 0.09987(12) -0.29061(10) 0.0216(3) Uani 1 1 d .
H31 H 0.8692 0.1545 -0.2928 0.032 Uiso 1 1 calc R
H32 H 0.7168 0.1205 -0.2849 0.032 Uiso 1 1 calc R
H33 H 0.8632 0.0651 -0.3388 0.032 Uiso 1 1 calc R
C48 C 0.14670(18) 0.36564(12) 0.04942(9) 0.0194(3) Uani 1 1 d .
H19 H 0.1107 0.4203 0.0193 0.023 Uiso 1 1 calc R
C49 C 0.83971(19) 0.30370(13) -0.03725(11) 0.0251(4) Uani 1 1 d .
H34 H 0.9377 0.3034 -0.0276 0.030 Uiso 1 1 calc R
C50 C 0.81554(18) 0.23015(12) -0.07554(10) 0.0209(3) Uani 1 1 d .
H20 H 0.8984 0.1799 -0.0918 0.025 Uiso 1 1 calc R
C51 C 0.2758(2) 0.43904(14) 0.47813(10) 0.0290(4) Uani 1 1 d .
H35 H 0.3696 0.4518 0.4884 0.044 Uiso 1 1 calc R
H36 H 0.2800 0.3722 0.4869 0.044 Uiso 1 1 calc R
H37 H 0.1919 0.4754 0.5133 0.044 Uiso 1 1 calc R
C52 C 0.30099(19) 0.12387(12) 0.34381(10) 0.0203(3) Uani 1 1 d .
H21 H 0.2162 0.1126 0.3252 0.024 Uiso 1 1 calc R
C53 C 0.65144(18) 0.29922(11) 0.57030(9) 0.0187(3) Uani 1 1 d .
H22 H 0.7349 0.3207 0.5443 0.022 Uiso 1 1 calc R
C55 C 0.7487(2) 0.00809(13) -0.00301(10) 0.0240(4) Uani 1 1 d .
H38 H 0.7923 -0.0425 0.0321 0.036 Uiso 1 1 calc R
H39 H 0.6450 0.0064 -0.0058 0.036 Uiso 1 1 calc R
H40 H 0.7506 0.0684 0.0170 0.036 Uiso 1 1 calc R
C56 C 0.13845(18) 0.54204(11) 0.37774(11) 0.0232(4) Uani 1 1 d .
H23 H 0.0721 0.5747 0.4196 0.028 Uiso 1 1 calc R
C57 C 0.2150(2) 0.52196(12) 0.24129(11) 0.0252(4) Uani 1 1 d .
H24 H 0.2017 0.5408 0.1889 0.030 Uiso 1 1 calc R
C61 C 1.1895(2) -0.17119(13) -0.18137(12) 0.0297(4) Uani 1 1 d .
H41 H 1.2343 -0.1719 -0.2364 0.045 Uiso 1 1 calc R
H42 H 1.1636 -0.2311 -0.1666 0.045 Uiso 1 1 calc R
H43 H 1.2614 -0.1614 -0.1487 0.045 Uiso 1 1 calc R
C60 C 0.2507(2) 0.20594(13) 0.13753(10) 0.0260(4) Uani 1 1 d .
H25 H 0.2860 0.1513 0.1678 0.031 Uiso 1 1 calc R
C58 C 0.1182(2) 0.57055(12) 0.30164(12) 0.0264(4) Uani 1 1 d .
C59 C -0.0051(3) 0.65328(15) 0.28423(17) 0.0452(6) Uani 1 1 d .
H50 H 0.0362 0.7083 0.2712 0.068 Uiso 1 1 calc R
H51 H -0.0821 0.6658 0.3302 0.068 Uiso 1 1 calc R
H52 H -0.0498 0.6395 0.2400 0.068 Uiso 1 1 calc R
O1 O 0.82827(19) 0.87756(12) 0.38656(11) 0.0490(4) Uani 1 1 d .
C63 C 0.8867(3) 0.81617(19) 0.44663(15) 0.0488(6) Uani 1 1 d .
H44 H 0.9963 0.7995 0.4358 0.073 Uiso 1 1 calc R
H45 H 0.8491 0.7594 0.4488 0.073 Uiso 1 1 calc R
H46 H 0.8550 0.8472 0.4968 0.073 Uiso 1 1 calc R
H47 H 0.827(6) -0.038(4) 0.421(3) 0.18(2) Uiso 1 1 d .

loop_
_atom_site_aniso_label
_atom_site_aniso_U_11
_atom_site_aniso_U_22
_atom_site_aniso_U_33
_atom_site_aniso_U_23
_atom_site_aniso_U_13
_atom_site_aniso_U_12
P6 0.01158(18) 0.01159(18) 0.01218(18) 0.00004(13) -0.00259(13) -0.00036(14)
P5 0.01282(19) 0.01080(18) 0.01270(18) -0.00237(13) -0.00155(14) -0.00089(14)
S2 0.0276(2) 0.01258(18) 0.01857(19) -0.00034(14) -0.00585(16) 0.00144(16)
S3 0.0177(2) 0.01595(19) 0.0222(2) -0.00063(14) -0.00627(15) 0.00383(15)
C5 0.0142(7) 0.0126(7) 0.0116(6) -0.0009(5) -0.0017(5) -0.0029(6)
C6 0.0148(7) 0.0127(7) 0.0098(6) -0.0001(5) -0.0015(5) -0.0028(6)
C7 0.0137(7) 0.0170(7) 0.0152(7) -0.0001(5) -0.0021(5) -0.0013(6)
C8 0.0147(7) 0.0153(7) 0.0148(7) -0.0035(5) -0.0004(5) -0.0034(6)
C9 0.0143(7) 0.0168(7) 0.0133(7) -0.0034(5) -0.0016(5) -0.0047(6)
C10 0.0199(8) 0.0142(7) 0.0159(7) -0.0001(6) -0.0040(6) -0.0026(6)
C11 0.0145(7) 0.0130(7) 0.0118(6) 0.0006(5) -0.0032(5) -0.0001(6)
C12 0.0121(7) 0.0203(7) 0.0174(7) -0.0017(6) -0.0022(6) -0.0013(6)
C13 0.0193(8) 0.0165(7) 0.0225(8) 0.0021(6) -0.0085(6) -0.0066(6)
C14 0.0191(8) 0.0143(7) 0.0174(7) 0.0016(6) -0.0022(6) -0.0037(6)
C15 0.0130(7) 0.0138(7) 0.0131(7) -0.0014(5) -0.0019(5) -0.0017(6)
C16 0.0131(7) 0.0139(7) 0.0132(7) -0.0015(5) -0.0010(5) -0.0017(6)
C17 0.0138(7) 0.0134(7) 0.0122(6) -0.0013(5) -0.0010(5) -0.0023(6)
C18 0.0144(7) 0.0160(7) 0.0170(7) -0.0037(6) -0.0023(6) -0.0052(6)
C19 0.0172(7) 0.0134(7) 0.0169(7) -0.0036(5) -0.0014(6) -0.0026(6)
C20 0.0130(7) 0.0232(8) 0.0224(8) -0.0031(6) 0.0001(6) -0.0066(6)
C21 0.0111(7) 0.0118(7) 0.0214(7) 0.0010(6) -0.0054(6) -0.0036(6)
C22 0.0204(8) 0.0180(7) 0.0188(8) 0.0026(6) 0.0027(6) -0.0035(6)
B61 0.0142(8) 0.0142(8) 0.0117(7) -0.0003(6) -0.0028(6) -0.0005(6)
C24 0.0311(9) 0.0277(9) 0.0185(8) 0.0011(7) -0.0065(7) -0.0079(7)
C25 0.0193(8) 0.0184(8) 0.0227(8) 0.0006(6) -0.0002(6) -0.0083(6)
C26 0.0114(7) 0.0126(7) 0.0173(7) -0.0032(5) -0.0027(5) -0.0032(5)
C27 0.0211(8) 0.0174(7) 0.0174(7) -0.0044(6) -0.0030(6) -0.0070(6)
C28 0.0270(9) 0.0207(8) 0.0190(8) -0.0050(6) -0.0028(6) -0.0063(7)
C29 0.0239(9) 0.0236(9) 0.0351(10) -0.0137(7) -0.0019(7) -0.0104(7)
B60 0.0147(8) 0.0140(8) 0.0121(7) -0.0016(6) -0.0005(6) -0.0026(6)
C31 0.0161(7) 0.0216(8) 0.0164(7) 0.0000(6) -0.0042(6) -0.0075(6)
C32 0.0169(7) 0.0168(7) 0.0188(7) 0.0008(6) -0.0062(6) -0.0022(6)
C33 0.0174(8) 0.0146(7) 0.0192(7) 0.0015(6) -0.0034(6) -0.0022(6)
C34 0.0165(7) 0.0171(7) 0.0173(7) -0.0017(6) -0.0029(6) -0.0033(6)
C35 0.0140(7) 0.0151(7) 0.0255(8) -0.0012(6) -0.0024(6) -0.0047(6)
C36 0.0255(8) 0.0178(7) 0.0169(7) -0.0021(6) -0.0011(6) -0.0028(7)
C37 0.0187(8) 0.0182(8) 0.0235(8) 0.0015(6) -0.0070(6) -0.0017(6)
C38 0.0139(7) 0.0148(7) 0.0162(7) -0.0033(5) -0.0008(5) -0.0036(6)
C39 0.0137(7) 0.0134(7) 0.0129(6) -0.0004(5) -0.0015(5) -0.0021(6)
C40 0.0191(8) 0.0176(8) 0.0324(9) -0.0104(7) -0.0010(7) -0.0042(6)
C41 0.0157(8) 0.0364(10) 0.0202(8) -0.0099(7) 0.0025(6) -0.0023(7)
C42 0.0247(9) 0.0374(10) 0.0157(7) -0.0061(7) 0.0022(6) -0.0135(8)
C43 0.0136(7) 0.0153(7) 0.0303(9) -0.0041(6) -0.0029(6) -0.0016(6)
C44 0.0261(9) 0.0151(7) 0.0214(8) -0.0018(6) -0.0048(6) -0.0078(7)
C45 0.0149(7) 0.0188(7) 0.0210(8) -0.0068(6) 0.0015(6) -0.0047(6)
C46 0.0263(9) 0.0198(8) 0.0148(7) -0.0018(6) 0.0009(6) -0.0004(7)
C47 0.0221(8) 0.0235(8) 0.0177(7) 0.0000(6) -0.0018(6) -0.0036(7)
C48 0.0146(7) 0.0236(8) 0.0186(7) -0.0050(6) -0.0028(6) -0.0005(6)
C49 0.0154(8) 0.0293(9) 0.0334(9) -0.0116(7) -0.0032(7) -0.0084(7)
C50 0.0142(7) 0.0226(8) 0.0261(8) -0.0086(6) -0.0020(6) -0.0032(6)
C51 0.0299(10) 0.0297(9) 0.0221(9) -0.0019(7) 0.0019(7) -0.0002(8)
C52 0.0209(8) 0.0207(8) 0.0228(8) -0.0027(6) -0.0083(6) -0.0077(7)
C53 0.0180(8) 0.0204(8) 0.0181(7) -0.0022(6) -0.0008(6) -0.0059(6)
C55 0.0264(9) 0.0258(9) 0.0168(8) 0.0015(6) -0.0005(6) -0.0023(7)
C56 0.0135(7) 0.0158(8) 0.0401(10) -0.0061(7) -0.0030(7) -0.0022(6)
C57 0.0270(9) 0.0192(8) 0.0328(9) 0.0056(7) -0.0183(7) -0.0052(7)
C61 0.0173(8) 0.0234(9) 0.0433(11) -0.0044(8) -0.0020(7) 0.0042(7)
C60 0.0373(10) 0.0228(8) 0.0184(8) 0.0005(6) -0.0028(7) -0.0090(8)
C58 0.0189(8) 0.0144(7) 0.0489(11) 0.0014(7) -0.0171(8) -0.0026(7)
C59 0.0346(11) 0.0237(10) 0.0767(17) 0.0005(10) -0.0290(11) 0.0066(9)
O1 0.0474(10) 0.0448(9) 0.0565(11) 0.0008(8) -0.0156(8) -0.0098(8)
C63 0.0501(14) 0.0521(14) 0.0444(13) -0.0018(11) -0.0121(11) -0.0092(12)

loop_
_atom_type_symbol
_atom_type_description
_atom_type_scat_dispersion_real
_atom_type_scat_dispersion_imag
_atom_type_scat_source
C C 0.0033 0.0016 'International Tables Vol C Tables 4.2.6.8 and 6.1.1.4'
H H 0.0000 0.0000 'International Tables Vol C Tables 4.2.6.8 and 6.1.1.4'
B B 0.0013 0.0007 'International Tables Vol C Tables 4.2.6.8 and 6.1.1.4'
P P 0.1023 0.0942 'International Tables Vol C Tables 4.2.6.8 and 6.1.1.4'
S S 0.1246 0.1234 'International Tables Vol C Tables 4.2.6.8 and 6.1.1.4'
O O 0.0106 0.0060 'International Tables Vol C Tables 4.2.6.8 and 6.1.1.4'

loop_
_geom_angle_atom_site_label_1
_geom_angle_atom_site_label_2
_geom_angle_atom_site_label_3
_geom_angle
C17 P6 C15 105.29(7)
C17 P6 C11 103.49(7)
C15 P6 C11 103.39(7)
C17 P6 S3 115.02(5)
C15 P6 S3 115.48(5)
C11 P6 S3 112.80(5)
C38 P5 C6 106.74(7)
C38 P5 C9 103.79(7)
C6 P5 C9 105.18(7)
C38 P5 S2 114.11(6)
C6 P5 S2 113.87(5)
C9 P5 S2 112.25(5)
C19 C5 C6 116.65(14)
C19 C5 B60 119.84(13)
C6 C5 B60 123.50(13)
C7 C6 C5 121.02(13)
C7 C6 P5 116.43(11)
C5 C6 P5 122.56(11)
C31 C7 C6 120.57(14)
C31 C7 H1 119.7
C6 C7 H1 119.7
C50 C8 C38 116.73(14)
C50 C8 B60 120.22(13)
C38 C8 B60 122.98(14)
C48 C9 C36 119.67(15)
C48 C9 P5 120.67(12)
C36 C9 P5 119.67(12)
C15 C10 C44 120.02(14)
C15 C10 H2 120.0
C44 C10 H2 120.0
C14 C11 C53 119.34(14)
C14 C11 P6 119.98(12)
C53 C11 P6 120.65(12)
C20 C12 C17 119.83(14)
C20 C12 H3 120.1
C17 C12 H3 120.1
C57 C13 C21 119.48(16)
C57 C13 C24 119.38(15)
C21 C13 C24 121.14(14)
C22 C14 C11 120.24(15)
C22 C14 H4 119.9
C11 C14 H4 119.9
C10 C15 C39 121.11(14)
C10 C15 P6 119.36(11)
C39 C15 P6 119.18(12)
C33 C16 C17 117.51(14)
C33 C16 B61 120.04(13)
C17 C16 B61 122.36(14)
C12 C17 C16 121.06(14)
C12 C17 P6 119.19(11)
C16 C17 P6 119.45(12)
C45 C18 C26 119.83(14)
C45 C18 C47 119.41(14)
C26 C18 C47 120.72(14)
C27 C19 C5 122.26(14)
C27 C19 H5 118.9
C5 C19 H5 118.9
C25 C20 C12 120.19(15)
C25 C20 H6 119.9
C12 C20 H6 119.9
C35 C21 C13 119.38(14)
C35 C21 B61 119.17(14)
C13 C21 B61 121.45(14)
C46 C22 C14 120.19(16)
C46 C22 H7 119.9
C14 C22 H7 119.9
C39 B61 C16 119.79(13)
C39 B61 C21 119.88(14)
C16 B61 C21 120.28(14)
C13 C24 H26 109.5
C13 C24 H27 109.5
H26 C24 H27 109.5
C13 C24 H28 109.5
H26 C24 H28 109.5
H27 C24 H28 109.5
C20 C25 C33 119.87(15)
C20 C25 H8 120.1
C33 C25 H8 120.1
C18 C26 C34 118.75(14)
C18 C26 B60 122.27(13)
C34 C26 B60 118.92(13)
C19 C27 C31 119.72(14)
C19 C27 H9 120.1
C31 C27 H9 120.1
C46 C28 C53 120.07(16)
C46 C28 H10 120.0
C53 C28 H10 120.0
C40 C29 C49 119.31(15)
C40 C29 H29 120.3
C49 C29 H29 120.3
C5 B60 C8 120.96(13)
C5 B60 C26 121.06(13)
C8 B60 C26 117.93(13)
C7 C31 C27 119.78(15)
C7 C31 H11 120.1
C27 C31 H11 120.1
C52 C32 C39 122.07(14)
C52 C32 H12 119.0
C39 C32 H12 119.0
C25 C33 C16 121.54(14)
C25 C33 H13 119.2
C16 C33 H13 119.2
C37 C34 C26 119.83(14)
C37 C34 C55 119.70(15)
C26 C34 C55 120.43(14)
C56 C35 C21 119.32(16)
C56 C35 C51 120.29(15)
C21 C35 C51 120.37(14)
C60 C36 C9 119.94(15)
C60 C36 H14 120.0
C9 C36 H14 120.0
C43 C37 C34 121.70(15)
C43 C37 H15 119.1
C34 C37 H15 119.1
C40 C38 C8 120.93(15)
C40 C38 P5 115.88(12)
C8 C38 P5 123.16(12)
C32 C39 C15 117.10(14)
C32 C39 B61 120.30(13)
C15 C39 B61 122.55(14)
C29 C40 C38 120.92(15)
C29 C40 H30 119.5
C38 C40 H30 119.5
C42 C41 C48 120.14(16)
C42 C41 H48 119.9
C48 C41 H48 119.9
C41 C42 C60 120.17(16)
C41 C42 H49 119.9
C60 C42 H49 119.9
C45 C43 C37 118.33(14)
C45 C43 C61 121.20(16)
C37 C43 C61 120.47(16)
C52 C44 C10 120.09(15)
C52 C44 H16 120.0
C10 C44 H16 120.0
C43 C45 C18 121.53(15)
C43 C45 H17 119.2
C18 C45 H17 119.2
C28 C46 C22 119.97(15)
C28 C46 H18 120.0
C22 C46 H18 120.0
C18 C47 H31 109.5
C18 C47 H32 109.5
H31 C47 H32 109.5
C18 C47 H33 109.5
H31 C47 H33 109.5
H32 C47 H33 109.5
C9 C48 C41 119.97(16)
C9 C48 H19 120.0
C41 C48 H19 120.0
C50 C49 C29 119.72(16)
C50 C49 H34 120.1
C29 C49 H34 120.1
C49 C50 C8 122.38(15)
C49 C50 H20 118.8
C8 C50 H20 118.8
C35 C51 H35 109.5
C35 C51 H36 109.5
H35 C51 H36 109.5
C35 C51 H37 109.5
H35 C51 H37 109.5
H36 C51 H37 109.5
C44 C52 C32 119.62(15)
C44 C52 H21 120.2
C32 C52 H21 120.2
C28 C53 C11 120.19(16)
C28 C53 H22 119.9
C11 C53 H22 119.9
C34 C55 H38 109.5
C34 C55 H39 109.5
H38 C55 H39 109.5
C34 C55 H40 109.5
H38 C55 H40 109.5
H39 C55 H40 109.5
C58 C56 C35 121.64(16)
C58 C56 H23 119.2
C35 C56 H23 119.2
C58 C57 C13 121.61(17)
C58 C57 H24 119.2
C13 C57 H24 119.2
C43 C61 H41 109.5
C43 C61 H42 109.5
H41 C61 H42 109.5
C43 C61 H43 109.5
H41 C61 H43 109.5
H42 C61 H43 109.5
C36 C60 C42 120.10(17)
C36 C60 H25 119.9
C42 C60 H25 119.9
C57 C58 C56 118.58(15)
C57 C58 C59 120.19(19)
C56 C58 C59 121.23(19)
C58 C59 H50 109.5
C58 C59 H51 109.5
H50 C59 H51 109.5
C58 C59 H52 109.5
H50 C59 H52 109.5
H51 C59 H52 109.5
O1 C63 H44 109.5
O1 C63 H45 109.5
H44 C63 H45 109.5
O1 C63 H46 109.5
H44 C63 H46 109.5
H45 C63 H46 109.5

loop_
_geom_bond_atom_site_label_1
_geom_bond_atom_site_label_2
_geom_bond_distance
P6 C17 1.8062(16)
P6 C15 1.8111(16)
P6 C11 1.8147(15)
P6 S3 1.9507(6)
P5 C38 1.8058(16)
P5 C6 1.8094(16)
P5 C9 1.8165(16)
P5 S2 1.9535(6)
C5 C19 1.408(2)
C5 C6 1.412(2)
C5 B60 1.557(2)
C6 C7 1.394(2)
C7 C31 1.386(2)
C7 H1 0.9500
C8 C50 1.403(2)
C8 C38 1.408(2)
C8 B60 1.565(2)
C9 C48 1.390(2)
C9 C36 1.395(2)
C10 C15 1.390(2)
C10 C44 1.393(2)
C10 H2 0.9500
C11 C14 1.392(2)
C11 C53 1.395(2)
C12 C20 1.389(2)
C12 C17 1.396(2)
C12 H3 0.9500
C13 C57 1.394(2)
C13 C21 1.404(2)
C13 C24 1.511(2)
C14 C22 1.388(2)
C14 H4 0.9500
C15 C39 1.413(2)
C16 C33 1.401(2)
C16 C17 1.412(2)
C16 B61 1.563(2)
C18 C45 1.397(2)
C18 C26 1.405(2)
C18 C47 1.514(2)
C19 C27 1.387(2)
C19 H5 0.9500
C20 C25 1.388(2)
C20 H6 0.9500
C21 C35 1.404(2)
C21 B61 1.570(2)
C22 C46 1.386(2)
C22 H7 0.9500
B61 C39 1.560(2)
C24 H26 0.9800
C24 H27 0.9800
C24 H28 0.9800
C25 C33 1.391(2)
C25 H8 0.9500
C26 C34 1.411(2)
C26 B60 1.574(2)
C27 C31 1.388(2)
C27 H9 0.9500
C28 C46 1.386(3)
C28 C53 1.391(2)
C28 H10 0.9500
C29 C40 1.385(2)
C29 C49 1.389(2)
C29 H29 0.9500
C31 H11 0.9500
C32 C52 1.389(2)
C32 C39 1.400(2)
C32 H12 0.9500
C33 H13 0.9500
C34 C37 1.390(2)
C34 C55 1.510(2)
C35 C56 1.396(2)
C35 C51 1.512(2)
C36 C60 1.384(2)
C36 H14 0.9500
C37 C43 1.390(2)
C37 H15 0.9500
C38 C40 1.392(2)
C40 H30 0.9500
C41 C42 1.378(3)
C41 C48 1.391(2)
C41 H48 0.9500
C42 C60 1.388(3)
C42 H49 0.9500
C43 C45 1.388(2)
C43 C61 1.512(2)
C44 C52 1.385(2)
C44 H16 0.9500
C45 H17 0.9500
C46 H18 0.9500
C47 H31 0.9800
C47 H32 0.9800
C47 H33 0.9800
C48 H19 0.9500
C49 C50 1.387(2)
C49 H34 0.9500
C50 H20 0.9500
C51 H35 0.9800
C51 H36 0.9800
C51 H37 0.9800
C52 H21 0.9500
C53 H22 0.9500
C55 H38 0.9800
C55 H39 0.9800
C55 H40 0.9800
C56 C58 1.385(3)
C56 H23 0.9500
C57 C58 1.382(3)
C57 H24 0.9500
C61 H41 0.9800
C61 H42 0.9800
C61 H43 0.9800
C60 H25 0.9500
C58 C59 1.507(2)
C59 H50 0.9800
C59 H51 0.9800
C59 H52 0.9800
O1 C63 1.419(3)
C63 H44 0.9800
C63 H45 0.9800
C63 H46 0.9800

loop_
_geom_torsion_atom_site_label_1
_geom_torsion_atom_site_label_2
_geom_torsion_atom_site_label_3
_geom_torsion_atom_site_label_4
_geom_torsion
C19 C5 C6 C7 -0.1(2)
B60 C5 C6 C7 178.84(14)
C19 C5 C6 P5 179.76(11)
B60 C5 C6 P5 -1.3(2)
C38 P5 C6 C7 -177.35(11)
C9 P5 C6 C7 72.80(13)
S2 P5 C6 C7 -50.51(13)
C38 P5 C6 C5 2.81(14)
C9 P5 C6 C5 -107.04(13)
S2 P5 C6 C5 129.65(11)
C5 C6 C7 C31 -0.2(2)
P5 C6 C7 C31 179.99(12)
C38 P5 C9 C48 122.68(13)
C6 P5 C9 C48 -125.37(13)
S2 P5 C9 C48 -1.03(15)
C38 P5 C9 C36 -56.98(15)
C6 P5 C9 C36 54.98(15)
S2 P5 C9 C36 179.31(12)
C17 P6 C11 C14 144.31(12)
C15 P6 C11 C14 34.68(14)
S3 P6 C11 C14 -90.75(12)
C17 P6 C11 C53 -37.85(14)
C15 P6 C11 C53 -147.48(13)
S3 P6 C11 C53 87.09(13)
C53 C11 C14 C22 0.1(2)
P6 C11 C14 C22 177.97(12)
C44 C10 C15 C39 -0.4(2)
C44 C10 C15 P6 172.78(12)
C17 P6 C15 C10 155.15(12)
C11 P6 C15 C10 -96.57(13)
S3 P6 C15 C10 27.12(14)
C17 P6 C15 C39 -31.51(13)
C11 P6 C15 C39 76.77(13)
S3 P6 C15 C39 -159.54(10)
C20 C12 C17 C16 0.1(2)
C20 C12 C17 P6 -173.56(12)
C33 C16 C17 C12 -0.1(2)
B61 C16 C17 C12 176.50(13)
C33 C16 C17 P6 173.54(11)
B61 C16 C17 P6 -9.82(19)
C15 P6 C17 C12 -154.55(12)
C11 P6 C17 C12 97.25(13)
S3 P6 C17 C12 -26.24(13)
C15 P6 C17 C16 31.66(13)
C11 P6 C17 C16 -76.54(13)
S3 P6 C17 C16 159.97(10)
C6 C5 C19 C27 0.5(2)
B60 C5 C19 C27 -178.47(15)
C17 C12 C20 C25 -0.2(2)
C57 C13 C21 C35 0.0(2)
C24 C13 C21 C35 179.03(15)
C57 C13 C21 B61 179.76(15)
C24 C13 C21 B61 -1.2(2)
C11 C14 C22 C46 0.5(2)
C33 C16 B61 C39 158.75(14)
C17 C16 B61 C39 -17.8(2)
C33 C16 B61 C21 -18.7(2)
C17 C16 B61 C21 164.78(14)
C35 C21 B61 C39 87.94(18)
C13 C21 B61 C39 -91.86(18)
C35 C21 B61 C16 -94.65(18)
C13 C21 B61 C16 85.56(19)
C12 C20 C25 C33 0.4(2)
C45 C18 C26 C34 -0.7(2)
C47 C18 C26 C34 -178.35(15)
C45 C18 C26 B60 176.33(14)
C47 C18 C26 B60 -1.4(2)
C5 C19 C27 C31 -0.7(2)
C19 C5 B60 C8 176.91(14)
C6 C5 B60 C8 -2.0(2)
C19 C5 B60 C26 -5.6(2)
C6 C5 B60 C26 175.48(14)
C50 C8 B60 C5 -179.44(15)
C38 C8 B60 C5 3.5(2)
C50 C8 B60 C26 3.0(2)
C38 C8 B60 C26 -174.03(14)
C18 C26 B60 C5 80.4(2)
C34 C26 B60 C5 -102.66(17)
C18 C26 B60 C8 -102.12(17)
C34 C26 B60 C8 74.87(19)
C6 C7 C31 C27 0.0(2)
C19 C27 C31 C7 0.4(2)
C20 C25 C33 C16 -0.4(2)
C17 C16 C33 C25 0.3(2)
B61 C16 C33 C25 -176.44(14)
C18 C26 C34 C37 1.5(2)
B60 C26 C34 C37 -175.55(15)
C18 C26 C34 C55 -176.31(15)
B60 C26 C34 C55 6.6(2)
C13 C21 C35 C56 0.1(2)
B61 C21 C35 C56 -179.65(15)
C13 C21 C35 C51 -178.35(16)
B61 C21 C35 C51 1.8(2)
C48 C9 C36 C60 0.9(3)
P5 C9 C36 C60 -179.44(13)
C26 C34 C37 C43 -0.8(3)
C55 C34 C37 C43 177.06(16)
C50 C8 C38 C40 -1.1(2)
B60 C8 C38 C40 176.10(15)
C50 C8 C38 P5 -178.67(12)
B60 C8 C38 P5 -1.5(2)
C6 P5 C38 C40 -179.12(13)
C9 P5 C38 C40 -68.31(14)
S2 P5 C38 C40 54.18(14)
C6 P5 C38 C8 -1.39(15)
C9 P5 C38 C8 109.42(14)
S2 P5 C38 C8 -128.09(13)
C52 C32 C39 C15 0.2(2)
C52 C32 C39 B61 177.58(14)
C10 C15 C39 C32 0.2(2)
P6 C15 C39 C32 -173.06(11)
C10 C15 C39 B61 -177.19(14)
P6 C15 C39 B61 9.6(2)
C16 B61 C39 C32 -159.38(14)
C21 B61 C39 C32 18.0(2)
C16 B61 C39 C15 17.9(2)
C21 B61 C39 C15 -164.69(14)
C49 C29 C40 C38 1.0(3)
C8 C38 C40 C29 0.1(3)
P5 C38 C40 C29 177.88(15)
C48 C41 C42 C60 0.8(3)
C34 C37 C43 C45 -0.8(2)
C34 C37 C43 C61 179.81(16)
C15 C10 C44 C52 0.4(2)
C37 C43 C45 C18 1.7(2)
C61 C43 C45 C18 -178.91(16)
C26 C18 C45 C43 -1.0(2)
C47 C18 C45 C43 176.72(15)
C53 C28 C46 C22 0.9(3)
C14 C22 C46 C28 -1.0(2)
C36 C9 C48 C41 -0.3(2)
P5 C9 C48 C41 180.00(13)
C42 C41 C48 C9 -0.5(3)
C40 C29 C49 C50 -1.0(3)
C29 C49 C50 C8 0.0(3)
C38 C8 C50 C49 1.0(3)
B60 C8 C50 C49 -176.24(16)
C10 C44 C52 C32 0.0(3)
C39 C32 C52 C44 -0.2(3)
C46 C28 C53 C11 -0.3(2)
C14 C11 C53 C28 -0.2(2)
P6 C11 C53 C28 -178.08(12)
C21 C35 C56 C58 -0.4(3)
C51 C35 C56 C58 178.13(17)
C21 C13 C57 C58 0.1(3)
C24 C13 C57 C58 -178.94(16)
C9 C36 C60 C42 -0.6(3)
C41 C42 C60 C36 -0.3(3)
C13 C57 C58 C56 -0.3(3)
C13 C57 C58 C59 179.01(17)
C35 C56 C58 C57 0.5(3)
C35 C56 C58 C59 -178.88(17)
